data_1543537
loop_
_publ_author_name
'Zhou, Rui'
'Meng, Fa-Yan'
'Li, Xue-Hua'

_publ_section_title
;
 Poly[(2,2'-bipyridine-\k^2^<i>N</i>,<i>N</i>')[\m~4~-2,2'-(1,3-phenylene)bis(imidazol-1-yl)-\k^4^<i>N</i>:<i>N</i>':<i>N</i>'':<i>N</i>''']dicopper(I)]
;
_journal_coeditor_code WM5300
_journal_issue 6
_journal_name_full IUCrData
_journal_page_first x161007
_journal_paper_doi 10.1107/S2414314616010075
_journal_volume 1
_journal_year 2016
_chemical_formula_iupac '[Cu2 (C20 H12 N4) (C10 H8 N2)]'
_chemical_formula_moiety 'C30 H20 Cu2 N6'
_chemical_formula_sum 'C30 H20 Cu2 N6'
_chemical_formula_weight 591.60
_chemical_name_systematic
Poly[(2,2'-bipyridine-\k^2^<i>N</i>,<i>N</i>')[\m~4~-2,2'-(1,3-phenylene)bis(imidazol-1-yl)-\k^4^<i>N</i>:<i>N</i>':<i>N</i>'':<i>N</i>''']dicopper(I)]
_space_group_crystal_system orthorhombic
_space_group_IT_number 70
_space_group_name_Hall '-F 2uv 2vw'
_space_group_name_H-M_alt 'F d d d'
_symmetry_space_group_name_Hall '-F 2uv 2vw'
_symmetry_space_group_name_H-M 'F d d d :2'
_atom_sites_solution_hydrogens geom
_atom_sites_solution_primary direct
_audit_creation_method
;
Olex2 1.2-beta
(compiled 2016.02.19 svn.r3266 for OlexSys, GUI svn.r5155)
;
_cell_angle_alpha 90
_cell_angle_beta 90
_cell_angle_gamma 90
_cell_formula_units_Z 16
_cell_length_a 10.857(3)
_cell_length_b 26.523(8)
_cell_length_c 33.064(10)
_cell_measurement_reflns_used 4559
_cell_measurement_temperature 298
_cell_measurement_theta_max 26.706
_cell_measurement_theta_min 3.034
_cell_volume 9521(5)
_computing_cell_refinement
;
SAINT (Bruker, 2013)
;
_computing_data_collection
;
APEX2 (Bruker, 2013)
;
_computing_data_reduction
;
SAINT (Bruker, 2013)
;
_computing_molecular_graphics
;
<i>OLEX2</i> (Dolomanov <i>et al.</i>,  2009)
;
_computing_publication_material
;
<i>OLEX2</i> (Dolomanov <i>et al.</i>,  2009)
;
_computing_structure_refinement
;
SHELXL2014 (Sheldrick, 2015b)
;
_computing_structure_solution
;
SHELXT (Sheldrick, 2015a)
;
_diffrn_ambient_temperature 298
_diffrn_measured_fraction_theta_full 0.999
_diffrn_measured_fraction_theta_max 0.999
_diffrn_measurement_device_type 'Bruker APEXII CCD'
_diffrn_measurement_method 'phi and omega scans'
_diffrn_radiation_monochromator graphite
_diffrn_radiation_type MoK\a
_diffrn_radiation_wavelength 0.71073
_diffrn_reflns_av_R_equivalents 0.0415
_diffrn_reflns_limit_h_max 13
_diffrn_reflns_limit_h_min -13
_diffrn_reflns_limit_k_max 32
_diffrn_reflns_limit_k_min -33
_diffrn_reflns_limit_l_max 41
_diffrn_reflns_limit_l_min -40
_diffrn_reflns_number 17682
_diffrn_reflns_theta_full 25.242
_diffrn_reflns_theta_max 26.372
_diffrn_reflns_theta_min 2.743
_exptl_absorpt_coefficient_mu 1.821
_exptl_absorpt_correction_T_max 0.9401
_exptl_absorpt_correction_T_min 0.7523
_exptl_absorpt_correction_type multi-scan
_exptl_absorpt_process_details
;
(<i>SADABS</i>; Bruker, 2013)
;
_exptl_crystal_colour 'dark red'
_exptl_crystal_density_diffrn 1.651
_exptl_crystal_description block
_exptl_crystal_F_000 4800
_exptl_crystal_size_max 0.3
_exptl_crystal_size_mid 0.2
_exptl_crystal_size_min 0.1
_refine_diff_density_max 0.427
_refine_diff_density_min -0.242
_refine_ls_extinction_method none
_refine_ls_goodness_of_fit_ref 1.088
_refine_ls_hydrogen_treatment constr
_refine_ls_matrix_type full
_refine_ls_number_parameters 175
_refine_ls_number_reflns 2438
_refine_ls_number_restraints 0
_refine_ls_restrained_S_all 1.088
_refine_ls_R_factor_all 0.0490
_refine_ls_R_factor_gt 0.0349
_refine_ls_shift/su_max 0.000
_refine_ls_shift/su_mean 0.000
_refine_ls_structure_factor_coef Fsqd
_refine_ls_weighting_details 'w=1/[\s^2^(Fo^2^)+(0.0421P)^2^+18.4382P] where P=(Fo^2^+2Fc^2^)/3'
_refine_ls_weighting_scheme calc
_refine_ls_wR_factor_gt 0.0775
_refine_ls_wR_factor_ref 0.0838
_reflns_number_gt 1969
_reflns_number_total 2438
_reflns_threshold_expression 'I > 2\s(I)'
_cod_data_source_file wm5300sup1.cif
_cod_data_source_block I
_cod_database_code 1543537
_shelx_space_group_comment
;
The symmetry employed for this shelxl refinement is uniquely defined
by the following loop, which should always be used as a source of
symmetry information in preference to the above space-group names.
They are only intended as comments.
;

loop_
_space_group_symop_operation_xyz
'x, y, z'
'-x+3/4, -y+3/4, z'
'-x+3/4, y, -z+3/4'
'x, -y+3/4, -z+3/4'
'x, y+1/2, z+1/2'
'-x+3/4, -y+5/4, z+1/2'
'-x+3/4, y+1/2, -z+5/4'
'x, -y+5/4, -z+5/4'
'x+1/2, y, z+1/2'
'-x+5/4, -y+3/4, z+1/2'
'-x+5/4, y, -z+5/4'
'x+1/2, -y+3/4, -z+5/4'
'x+1/2, y+1/2, z'
'-x+5/4, -y+5/4, z'
'-x+5/4, y+1/2, -z+3/4'
'x+1/2, -y+5/4, -z+3/4'
'-x, -y, -z'
'x-3/4, y-3/4, -z'
'x-3/4, -y, z-3/4'
'-x, y-3/4, z-3/4'
'-x, -y+1/2, -z+1/2'
'x-3/4, y-1/4, -z+1/2'
'x-3/4, -y+1/2, z-1/4'
'-x, y-1/4, z-1/4'
'-x+1/2, -y, -z+1/2'
'x-1/4, y-3/4, -z+1/2'
'x-1/4, -y, z-1/4'
'-x+1/2, y-3/4, z-1/4'
'-x+1/2, -y+1/2, -z'
'x-1/4, y-1/4, -z'
'x-1/4, -y+1/2, z-3/4'
'-x+1/2, y-1/4, z-3/4'

loop_
_atom_site_type_symbol
_atom_site_label
_atom_site_fract_x
_atom_site_fract_y
_atom_site_fract_z
_atom_site_U_iso_or_equiv
_atom_site_adp_type
_atom_site_calc_flag
_atom_site_occupancy
Cu Cu1 1.0000 0.5000 0.5000 0.02680(14) Uani d 1
Cu Cu2 0.6250 0.6250 0.41384(2) 0.02941(14) Uani d 1
N N1 0.89614(18) 0.55364(8) 0.48437(6) 0.0240(4) Uani d 1
N N2 0.77124(18) 0.60678(8) 0.44890(6) 0.0238(5) Uani d 1
N N3 0.5862(2) 0.57785(8) 0.36543(6) 0.0313(5) Uani d 1
C C8 0.8571(2) 0.53486(9) 0.41133(7) 0.0207(5) Uani d 1
C C9 0.8750 0.56041(12) 0.3750 0.0202(7) Uani d 1
H H9 0.8750 0.5955 0.3750 0.024 Uiso calc 1
C C1 0.8628(2) 0.59333(10) 0.50958(7) 0.0255(5) Uani d 1
C C7 0.8393(2) 0.56451(9) 0.44871(7) 0.0203(5) Uani d 1
C C10 0.8574(2) 0.48240(9) 0.41092(7) 0.0287(6) Uani d 1
H H10 0.8456 0.4646 0.4349 0.034 Uiso calc 1
C C6 0.7865(2) 0.62607(10) 0.48737(7) 0.0250(5) Uani d 1
C C11 0.8750 0.45660(14) 0.3750 0.0348(9) Uani d 1
H H11 0.8750 0.4215 0.3750 0.042 Uiso calc 1
C C2 0.8954(3) 0.60438(11) 0.54960(8) 0.0364(7) Uani d 1
H H2 0.9454 0.5828 0.5645 0.044 Uiso calc 1
C C5 0.7417(3) 0.67038(11) 0.50444(8) 0.0366(7) Uani d 1
H H5 0.6910 0.6920 0.4899 0.044 Uiso calc 1
C C16 0.5963(2) 0.59969(11) 0.32881(8) 0.0319(6) Uani d 1
C C3 0.8506(3) 0.64837(13) 0.56591(9) 0.0454(8) Uani d 1
H H3 0.8709 0.6567 0.5924 0.054 Uiso calc 1
C C4 0.7754(3) 0.68100(12) 0.54375(10) 0.0470(8) Uani d 1
H H4 0.7474 0.7105 0.5558 0.056 Uiso calc 1
C C15 0.5544(3) 0.57578(15) 0.29392(10) 0.0520(9) Uani d 1
H H15 0.5602 0.5917 0.2689 0.062 Uiso calc 1
C C12 0.5399(3) 0.53138(12) 0.36714(11) 0.0497(8) Uani d 1
H H12 0.5348 0.5157 0.3923 0.060 Uiso calc 1
C C13 0.4992(3) 0.50542(15) 0.33384(15) 0.0662(12) Uani d 1
H H13 0.4687 0.4728 0.3364 0.079 Uiso calc 1
C C14 0.5042(3) 0.52832(17) 0.29698(14) 0.0680(13) Uani d 1
H H14 0.4741 0.5120 0.2741 0.082 Uiso calc 1

loop_
_atom_site_aniso_label
_atom_site_aniso_U_11
_atom_site_aniso_U_22
_atom_site_aniso_U_33
_atom_site_aniso_U_12
_atom_site_aniso_U_13
_atom_site_aniso_U_23
Cu1 0.0312(2) 0.0276(2) 0.0215(2) 0.00712(19) -0.00507(18) 0.00262(18)
Cu2 0.0312(3) 0.0374(3) 0.0196(2) 0.0108(2) 0.000 0.000
N1 0.0285(11) 0.0256(11) 0.0179(10) 0.0025(9) -0.0015(8) 0.0018(9)
N2 0.0250(10) 0.0262(11) 0.0203(10) 0.0049(9) -0.0026(8) -0.0021(8)
N3 0.0301(12) 0.0331(13) 0.0308(13) 0.0032(10) -0.0018(9) -0.0034(10)
C8 0.0187(11) 0.0241(12) 0.0193(12) 0.0022(9) 0.0008(9) 0.0001(10)
C9 0.0180(15) 0.0186(17) 0.0239(17) 0.000 0.0011(13) 0.000
C1 0.0264(13) 0.0288(14) 0.0213(12) 0.0005(11) -0.0016(10) -0.0006(10)
C7 0.0190(11) 0.0227(12) 0.0192(12) 0.0012(9) 0.0004(9) 0.0016(10)
C10 0.0386(15) 0.0254(13) 0.0221(13) -0.0029(11) -0.0034(11) 0.0059(11)
C6 0.0251(12) 0.0283(13) 0.0217(12) 0.0014(10) 0.0000(10) -0.0024(11)
C11 0.054(2) 0.0175(18) 0.033(2) 0.000 -0.0078(19) 0.000
C2 0.0425(16) 0.0435(17) 0.0232(14) 0.0038(13) -0.0090(12) -0.0015(12)
C5 0.0401(16) 0.0344(16) 0.0354(16) 0.0091(13) -0.0052(12) -0.0094(13)
C16 0.0248(13) 0.0427(16) 0.0283(14) 0.0151(11) -0.0018(10) -0.0096(12)
C3 0.0531(19) 0.055(2) 0.0283(15) 0.0016(16) -0.0095(14) -0.0177(14)
C4 0.0559(19) 0.0441(19) 0.0410(18) 0.0075(15) -0.0032(15) -0.0238(15)
C15 0.0415(17) 0.080(3) 0.0345(17) 0.0216(18) -0.0073(14) -0.0187(18)
C12 0.0423(17) 0.0397(18) 0.067(2) -0.0047(14) 0.0005(16) -0.0031(17)
C13 0.045(2) 0.049(2) 0.105(4) -0.0020(17) -0.008(2) -0.035(2)
C14 0.0407(19) 0.081(3) 0.082(3) 0.015(2) -0.0173(19) -0.056(3)

loop_
_atom_type_symbol
_atom_type_description
_atom_type_scat_dispersion_real
_atom_type_scat_dispersion_imag
_atom_type_scat_source
C C 0.0033 0.0016 'International Tables Vol C Tables 4.2.6.8 and 6.1.1.4'
H H 0.0000 0.0000 'International Tables Vol C Tables 4.2.6.8 and 6.1.1.4'
Cu Cu 0.3201 1.2651 'International Tables Vol C Tables 4.2.6.8 and 6.1.1.4'
N N 0.0061 0.0033 'International Tables Vol C Tables 4.2.6.8 and 6.1.1.4'

loop_
_geom_angle_atom_site_label_1
_geom_angle_atom_site_label_2
_geom_angle_atom_site_label_3
_geom_angle_site_symmetry_1
_geom_angle_site_symmetry_3
_geom_angle
N1 Cu1 N1 . 17_766 180.00(8)
N2 Cu2 N2 14 . 110.13(11)
N2 Cu2 N3 14 14 117.21(8)
N2 Cu2 N3 . . 117.21(8)
N2 Cu2 N3 14 . 115.24(9)
N2 Cu2 N3 . 14 115.25(9)
N3 Cu2 N3 14 . 79.01(13)
C1 N1 Cu1 . . 124.19(16)
C7 N1 Cu1 . . 131.87(17)
C7 N1 C1 . . 103.9(2)
C7 N2 Cu2 . . 128.91(16)
C7 N2 C6 . . 104.3(2)
C6 N2 Cu2 . . 122.24(16)
C16 N3 Cu2 . . 114.70(18)
C12 N3 Cu2 . . 127.0(2)
C12 N3 C16 . . 117.8(3)
C9 C8 C7 . . 118.7(2)
C10 C8 C9 . . 118.5(2)
C10 C8 C7 . . 122.7(2)
C8 C9 C8 . 3_655 121.8(3)
C8 C9 H9 3_655 . 119.1
C8 C9 H9 . . 119.1
N1 C1 C6 . . 107.9(2)
N1 C1 C2 . . 131.2(2)
C2 C1 C6 . . 120.8(2)
N1 C7 C8 . . 123.5(2)
N2 C7 N1 . . 115.0(2)
N2 C7 C8 . . 121.4(2)
C8 C10 H10 . . 119.9
C11 C10 C8 . . 120.2(2)
C11 C10 H10 . . 119.9
N2 C6 C1 . . 108.9(2)
N2 C6 C5 . . 130.1(2)
C5 C6 C1 . . 121.0(2)
C10 C11 C10 3_655 . 120.7(3)
C10 C11 H11 . . 119.6
C10 C11 H11 3_655 . 119.6
C1 C2 H2 . . 121.3
C3 C2 C1 . . 117.3(3)
C3 C2 H2 . . 121.3
C6 C5 H5 . . 121.2
C4 C5 C6 . . 117.5(3)
C4 C5 H5 . . 121.2
N3 C16 C16 . 14 115.12(16)
N3 C16 C15 . . 121.5(3)
C15 C16 C16 . 14 123.4(2)
C2 C3 H3 . . 119.1
C2 C3 C4 . . 121.8(3)
C4 C3 H3 . . 119.1
C5 C4 C3 . . 121.5(3)
C5 C4 H4 . . 119.3
C3 C4 H4 . . 119.3
C16 C15 H15 . . 120.5
C14 C15 C16 . . 119.0(3)
C14 C15 H15 . . 120.5
N3 C12 H12 . . 118.3
N3 C12 C13 . . 123.5(4)
C13 C12 H12 . . 118.3
C12 C13 H13 . . 120.6
C14 C13 C12 . . 118.8(4)
C14 C13 H13 . . 120.6
C15 C14 H14 . . 120.3
C13 C14 C15 . . 119.3(3)
C13 C14 H14 . . 120.3

loop_
_geom_bond_atom_site_label_1
_geom_bond_atom_site_label_2
_geom_bond_site_symmetry_2
_geom_bond_distance
Cu1 N1 . 1.887(2)
Cu1 N1 17_766 1.887(2)
Cu2 N2 14 2.024(2)
Cu2 N2 . 2.024(2)
Cu2 N3 14 2.075(2)
Cu2 N3 . 2.075(2)
N1 C1 . 1.391(3)
N1 C7 . 1.362(3)
N2 C7 . 1.343(3)
N2 C6 . 1.381(3)
N3 C16 . 1.347(3)
N3 C12 . 1.332(4)
C8 C9 . 1.393(3)
C8 C7 . 1.477(3)
C8 C10 . 1.391(3)
C9 C8 3_655 1.393(3)
C9 H9 . 0.9300
C1 C6 . 1.407(3)
C1 C2 . 1.401(4)
C10 H10 . 0.9300
C10 C11 . 1.384(3)
C6 C5 . 1.391(4)
C11 C10 3_655 1.384(3)
C11 H11 . 0.9300
C2 H2 . 0.9300
C2 C3 . 1.374(4)
C5 H5 . 0.9300
C5 C4 . 1.379(4)
C16 C16 14 1.480(6)
C16 C15 . 1.393(4)
C3 H3 . 0.9300
C3 C4 . 1.397(4)
C4 H4 . 0.9300
C15 H15 . 0.9300
C15 C14 . 1.375(5)
C12 H12 . 0.9300
C12 C13 . 1.372(5)
C13 H13 . 0.9300
C13 C14 . 1.363(6)
C14 H14 . 0.9300

loop_
_geom_torsion_atom_site_label_1
_geom_torsion_atom_site_label_2
_geom_torsion_atom_site_label_3
_geom_torsion_atom_site_label_4
_geom_torsion_site_symmetry_1
_geom_torsion_site_symmetry_4
_geom_torsion
Cu1 N1 C1 C6 . . 179.22(16)
Cu1 N1 C1 C2 . . 1.3(4)
Cu1 N1 C7 N2 . . -179.99(16)
Cu1 N1 C7 C8 . . -4.5(4)
Cu2 N2 C7 N1 . . -154.51(17)
Cu2 N2 C7 C8 . . 29.9(3)
Cu2 N2 C6 C1 . . 156.77(17)
Cu2 N2 C6 C5 . . -24.8(4)
Cu2 N3 C16 C16 . 14 10.2(3)
Cu2 N3 C16 C15 . . -169.4(2)
Cu2 N3 C12 C13 . . 169.7(2)
N1 C1 C6 N2 . . 0.7(3)
N1 C1 C6 C5 . . -177.9(2)
N1 C1 C2 C3 . . 177.3(3)
N2 C6 C5 C4 . . -177.9(3)
N3 C16 C15 C14 . . -1.5(4)
N3 C12 C13 C14 . . -1.1(5)
C8 C10 C11 C10 . 3_655 0.01(17)
C9 C8 C7 N1 . . -135.5(2)
C9 C8 C7 N2 . . 39.7(3)
C9 C8 C10 C11 . . 0.0(3)
C1 N1 C7 N2 . . -1.1(3)
C1 N1 C7 C8 . . 174.4(2)
C1 C6 C5 C4 . . 0.3(4)
C1 C2 C3 C4 . . 0.1(5)
C7 N1 C1 C6 . . 0.2(3)
C7 N1 C1 C2 . . -177.7(3)
C7 N2 C6 C1 . . -1.3(3)
C7 N2 C6 C5 . . 177.2(3)
C7 C8 C9 C8 . 3_655 179.7(2)
C7 C8 C10 C11 . . -179.75(19)
C10 C8 C9 C8 . 3_655 0.01(16)
C10 C8 C7 N1 . . 44.2(3)
C10 C8 C7 N2 . . -140.5(2)
C6 N2 C7 N1 . . 1.5(3)
C6 N2 C7 C8 . . -174.1(2)
C6 C1 C2 C3 . . -0.4(4)
C6 C5 C4 C3 . . -0.7(5)
C2 C1 C6 N2 . . 178.8(2)
C2 C1 C6 C5 . . 0.2(4)
C2 C3 C4 C5 . . 0.5(5)
C16 N3 C12 C13 . . -1.8(4)
C16 C16 C15 C14 14 . 178.9(3)
C16 C15 C14 C13 . . -1.4(5)
C12 N3 C16 C16 . 14 -177.3(3)
C12 N3 C16 C15 . . 3.1(4)
C12 C13 C14 C15 . . 2.7(5)

_cod_database_fobs_code 1543537
